data_1542251
loop_
_publ_author_name
'Weiss, A.'
'Nagorsen, G.'

_publ_section_title
;
 Ueber Quecksilberoxyhalogenide. II. Die Kristallstruktur des
 Trichloro-triquecksilber(II)-oxoniumchlorids
;
_journal_name_full 'Zeitschrift fuer Anorganische und Allgemeine Chemie'
_journal_page_first 151
_journal_page_last 168
_journal_volume 274
_journal_year 1953
_chemical_formula_sum 'Cl4 Hg3 O'
_chemical_name_systematic 'Hg3 O Cl4'
_space_group_IT_number 198
_symmetry_space_group_name_Hall 'P 2ac 2ab 3'
_symmetry_space_group_name_H-M 'P 21 3'
_cell_angle_alpha 90
_cell_angle_beta 90
_cell_angle_gamma 90
_cell_formula_units_Z 4
_cell_length_a 9.26
_cell_length_b 9.26
_cell_length_c 9.26
_cell_volume 794.023
_citation_journal_id_ASTM ZAACAB
_cod_data_source_file Weiss_ZAACAB_1953_943.cif
_cod_data_source_block Cl4Hg3O1
_cod_original_cell_volume 794.0228
_cod_original_formula_sum 'Cl4 Hg3 O1'
_cod_database_code 1542251

loop_
_symmetry_equiv_pos_as_xyz
x,y,z
-x+1/2,-y,z+1/2
x+1/2,-y+1/2,-z
-x,y+1/2,-z+1/2
z,x,y
-z+1/2,-x,y+1/2
z+1/2,-x+1/2,-y
-z,x+1/2,-y+1/2
y,z,x
y+1/2,-z+1/2,-x
-y,z+1/2,-x+1/2
-y+1/2,-z,x+1/2

loop_
_atom_site_label
_atom_site_type_symbol
_atom_site_fract_x
_atom_site_fract_y
_atom_site_fract_z
_atom_site_occupancy
_atom_site_U_iso_or_equiv
Hg1 Hg+2 0.232 0.175 0.518 1 0.0
Cl1 Cl-1 0.279 0.02 0.316 1 0.0
Cl2 Cl-1 0.438 0.438 0.438 1 0.0
O1 O-2 0.808 0.808 0.808 1 0.0
